data_4323271
loop_
_publ_author_name
'Xiandong Wang'
'Kevin R. Heier'
'Charlotte L. Stern'
'Kenneth R. Poeppelmeier'

_publ_section_title
;
 Structural Comparison of Iron Tetrapolyvanadate Fe2V4O13 and Iron
 Polyvanadomolybdate Fe2V3.16Mo0.84O13.42: A New Substitution Mechanism of
 Molybdenum(VI) for Vanadium(V)
;
_journal_name_full 'Inorganic Chemistry'
_journal_page_first 6921
_journal_page_last 6927
_journal_paper_doi 10.1021/ic980942t
_journal_volume 37
_journal_year 1998
_chemical_formula_moiety 'Fe2 Mo0.84 O13.42 V3.16 '
_chemical_formula_sum 'Fe2 Mo0.84 O13.42 V3.16'
_chemical_formula_weight 567.97
_space_group_IT_number 14
_symmetry_cell_setting monoclinic
_symmetry_Int_Tables_number 14
_symmetry_space_group_name_Hall '-P 2ybc'
_symmetry_space_group_name_H-M 'P 1 21/c 1'
_audit_creation_date 1998-05-15
_audit_creation_method 'by teXsan v1.7'
_audit_update_record
;
?
;
_cell_angle_alpha 90
_cell_angle_beta 109.50(2)
_cell_angle_gamma 90
_cell_formula_units_Z 2
_cell_length_a 7.678(1)
_cell_length_b 9.456(2)
_cell_length_c 8.336(2)
_cell_measurement_reflns_used 25
_cell_measurement_temperature 153.2
_cell_measurement_theta_max 14.0
_cell_measurement_theta_min 9.8
_cell_volume 570.5(2)
_computing_cell_refinement 'MSC/AFC Diffractometer Control'
_computing_data_collection 'MSC/AFC Diffractometer Control'
_computing_data_reduction 'teXsan (MSC, 1995)'
_computing_publication_material 'teXsan (MSC, 1995)'
_computing_structure_refinement 'teXsan (MSC, 1995)'
_computing_structure_solution
;
SHELXS86 (Sheldrick, 1985)
;
_diffrn_ambient_temperature 153.2
_diffrn_measurement_device unknown
_diffrn_measurement_method \w-\q
_diffrn_orient_matrix_UB_11 0.06067
_diffrn_orient_matrix_UB_12 -0.05261
_diffrn_orient_matrix_UB_13 -0.07106
_diffrn_orient_matrix_UB_21 0.11777
_diffrn_orient_matrix_UB_22 -0.00338
_diffrn_orient_matrix_UB_23 0.09882
_diffrn_orient_matrix_UB_31 -0.03922
_diffrn_orient_matrix_UB_32 -0.09168
_diffrn_orient_matrix_UB_33 0.03715
_diffrn_radiation_detector 'scintillation counter'
_diffrn_radiation_monochromator graphite
_diffrn_radiation_source 'X-ray tube'
_diffrn_radiation_type 'Mo K\a'
_diffrn_radiation_wavelength 0.7107
_diffrn_reflns_av_R_equivalents 0.04635
_diffrn_reflns_limit_h_max 10
_diffrn_reflns_limit_h_min -10
_diffrn_reflns_limit_k_max 0
_diffrn_reflns_limit_k_min -13
_diffrn_reflns_limit_l_max 11
_diffrn_reflns_limit_l_min 0
_diffrn_reflns_number 1863
_diffrn_reflns_reduction_process 'Lp corrections applied'
_diffrn_reflns_theta_max 29.96
_diffrn_reflns_theta_min 2.59
_diffrn_standards_decay_% -2.78
_diffrn_standards_interval_count 0
_diffrn_standards_number 3
_exptl_absorpt_coefficient_mu 5.915
_exptl_absorpt_correction_T_max 0.698
_exptl_absorpt_correction_T_min 0.560
_exptl_absorpt_correction_type analytical
_exptl_crystal_colour dark
_exptl_crystal_density_diffrn 3.306
_exptl_crystal_density_meas ?
_exptl_crystal_description plate
_exptl_crystal_F_000 534.64
_exptl_crystal_size_max 0.39
_exptl_crystal_size_mid 0.09
_exptl_crystal_size_min 0.06
_refine_diff_density_max 0.71
_refine_diff_density_min -0.60
_refine_ls_extinction_coef 0.0000030(1)
_refine_ls_extinction_expression 'equ(3) Acta Cryst.(1968) A24, p213.'
_refine_ls_extinction_method 'Zachariasen (1967)'
_refine_ls_goodness_of_fit_all 2.013
_refine_ls_goodness_of_fit_obs 2.013
_refine_ls_hydrogen_treatment noref
_refine_ls_matrix_type full
_refine_ls_number_constraints 1
_refine_ls_number_parameters 102
_refine_ls_number_reflns 1362
_refine_ls_number_restraints 0
_refine_ls_R_factor_all 0.0260
_refine_ls_R_factor_obs 0.0260
_refine_ls_shift/esd_max 0.0003
_refine_ls_shift/esd_mean 0.0000
_refine_ls_structure_factor_coef F
_refine_ls_weighting_details 'w = 1/[\s^2^(Fo)]'
_refine_ls_weighting_scheme calc
_refine_ls_wR_factor_all 0.0297
_refine_ls_wR_factor_obs 0.0297
_reflns_number_observed 1362
_reflns_number_total 1770
_reflns_observed_criterion >3.00\s(I)
_cod_data_source_file ic980942t_2.cif
_cod_data_source_block S65f_(Batch_74-2)
_cod_depositor_comments
;
The following automatic conversions were performed:

'_exptl_crystal_density_meas' value 'not measured' was changed to '?'
- the value is perceived as not measured.

Automatic conversion script
Id: cif_fix_values 3008 2015-01-20 13:52:24Z robertas 

The following automatic conversions were performed:

'_refine_ls_weighting_scheme' value 'w = 1/[\s^2^(Fo)]' was changed
to 'calc'. New tag '_refine_ls_weighting_details' was created. The
value of the new tag was set to 'w = 1/[\s^2^(Fo)]'.

Automatic conversion script
Id: cif_fix_values 3143 2015-03-26 13:38:13Z robertas 
;
_cod_original_sg_symbol_H-M 'P 21/c '
_cod_original_formula_sum 'Fe2 Mo0.84 O13.42 V3.16 '
_cod_database_code 4323271

loop_
_symmetry_equiv_pos_as_xyz
'   +x,   +y,   +z'
'   -x,1/2+y,1/2-z'
'   -x,   -y,   -z'
'   +x,1/2-y,1/2+z'

loop_
_atom_site_aniso_label
_atom_site_aniso_U_11
_atom_site_aniso_U_22
_atom_site_aniso_U_33
_atom_site_aniso_U_12
_atom_site_aniso_U_13
_atom_site_aniso_U_23
Mo1 0.0073(3) 0.0084(4) 0.0135(4) -0.0006(3) 0.0042(3) -0.0020(3)
Fe1 0.0112(2) 0.0055(2) 0.0067(2) 0.0005(2) 0.0041(2) -0.0001(2)
V1 0.0027(4) 0.0054(5) 0.0084(5) -0.0002(3) 0.0025(3) -0.0006(4)
V2 0.0081(3) 0.0039(3) 0.0072(3) -0.0001(2) 0.0040(2) -0.0002(2)
O1 0.020(2) 0.021(2) 0.017(2) -0.004(2) 0.010(2) -0.003(2)
O2 0.011(1) 0.016(1) 0.034(2) -0.002(1) 0.011(1) -0.004(1)
O3 0.012(1) 0.014(1) 0.015(1) -0.001(1) 0.003(1) -0.001(1)
O4 0.019(1) 0.012(1) 0.008(1) 0.002(1) 0.004(1) 0.003(1)
O5 0.013(1) 0.013(1) 0.014(1) -0.001(1) 0.004(1) -0.001(1)
O6 0.017(1) 0.008(1) 0.009(1) 0.002(1) 0.007(1) -0.001(1)
O7 0.013(1) 0.008(1) 0.009(1) 0.002(1) 0.006(1) 0.001(1)

loop_
_atom_site_label
_atom_site_fract_x
_atom_site_fract_y
_atom_site_fract_z
_atom_site_U_iso_or_equiv
_atom_site_occupancy
_atom_site_refinement_flags
_atom_site_thermal_displace_type
_atom_site_calc_flag
_atom_site_calc_attached_atom
Mo1 0.8484(1) 0.7609(1) 0.3175(1) 0.0095(2) 0.4185 . Uani d ?
Fe1 0.4768(1) 0.50079(5) 0.1787(1) 0.0075(1) 1.0000 . Uani d ?
V1 0.8480(1) 0.7216(1) 0.4246(1) 0.0054(2) 0.5815 P Uani d ?
V2 1.3179(1) 0.7102(1) 0.4464(1) 0.0061(1) 1.0000 . Uani d ?
O1 0.8568(5) 0.8346(4) 0.1267(5) 0.018(1) 0.7100 . Uani d ?
O2 1.0825(4) 0.7173(3) 0.4316(4) 0.020(1) 1.0000 . Uani d ?
O3 0.7078(3) 0.6137(3) 0.2730(3) 0.014(1) 1.0000 . Uani d ?
O4 0.5614(3) 0.3844(3) 0.3857(3) 0.013(1) 1.0000 . Uani d ?
O5 0.2454(3) 0.3880(3) 0.0934(3) 0.013(1) 1.0000 . Uani d ?
O6 0.3385(3) 0.6385(3) 0.2718(3) 0.011(1) 1.0000 . Uani d ?
O7 0.4092(3) 0.6168(3) -0.0379(3) 0.009(1) 1.0000 . Uani d ?

loop_
_atom_type_symbol
_atom_type_oxidation_number
_atom_type_number_in_cell
_atom_type_scat_dispersion_real
_atom_type_scat_dispersion_imag
_atom_type_scat_source
Fe 0 4 0.346 0.844
;International Tables for Crystallography
(1992, Vol. C, Tables 4.2.6.8 and 6.1.1.1)
;
V 0 6 0.300 0.529
;International Tables for Crystallography
(1992, Vol. C, Tables 4.2.6.8 and 6.1.1.1)
;
Mo 0 1 -1.683 0.686
;International Tables for Crystallography
(1992, Vol. C, Tables 4.2.6.8 and 6.1.1.1)
;
O 0 26 0.011 0.006
;International Tables for Crystallography
(1992, Vol. C, Tables 4.2.6.8 and 6.1.1.1)
;

loop_
_geom_angle_atom_site_label_1
_geom_angle_atom_site_label_2
_geom_angle_atom_site_label_3
_geom_angle
_geom_angle_site_symmetry_1
_geom_angle_site_symmetry_2
_geom_angle_site_symmetry_3
_geom_angle_publ_flag
V1 MO1 O1 178.0(1) . . . yes
V1 MO1 O1 3.5(1) . . 4_565 yes
V1 MO1 O2 74.4(1) . . . yes
V1 MO1 O3 72.2(1) . . . yes
V1 MO1 O5 74.7(1) . . 2_655 yes
O1 MO1 O1 174.9(2) . . 4_565 yes
O1 MO1 O2 103.9(2) . . . yes
O1 MO1 O3 109.6(2) . . . yes
O1 MO1 O5 105.4(2) . . 2_655 yes
O1 MO1 O2 73.5(1) 4_565 . . yes
O1 MO1 O3 75.5(1) 4_565 . . yes
O1 MO1 O5 72.5(1) 4_565 . 2_655 yes
O2 MO1 O3 112.1(1) . . . yes
O2 MO1 O5 115.6(1) . . 2_655 yes
O3 MO1 O5 109.9(1) . . 2_655 yes
O3 FE1 O4 87.9(1) . . . yes
O3 FE1 O5 177.8(1) . . . yes
O3 FE1 O6 90.9(1) . . . yes
O3 FE1 O7 89.5(1) . . . yes
O3 FE1 O7 91.3(1) . . 3_665 yes
O4 FE1 O5 90.4(1) . . . yes
O4 FE1 O6 95.0(1) . . . yes
O4 FE1 O7 175.3(1) . . . yes
O4 FE1 O7 97.0(1) . . 3_665 yes
O5 FE1 O6 87.8(1) . . . yes
O5 FE1 O7 92.2(1) . . . yes
O5 FE1 O7 90.3(1) . . 3_665 yes
O6 FE1 O7 89.0(1) . . . yes
O6 FE1 O7 167.9(1) . . 3_665 yes
O7 FE1 O7 79.1(1) . . 3_665 yes
MO1 V1 O1 1.3(1) . . . yes
MO1 V1 O1 174.6(2) . . 4_565 yes
MO1 V1 O2 74.0(1) . . . yes
MO1 V1 O3 75.0(1) . . . yes
MO1 V1 O5 72.3(1) . . 2_655 yes
O1 V1 O1 173.6(1) . . 4_565 yes
O1 V1 O2 72.9(1) . . . yes
O1 V1 O3 76.1(1) . . . yes
O1 V1 O5 72.4(1) . . 2_655 yes
O1 V1 O2 104.4(2) 4_565 . . yes
O1 V1 O3 110.2(2) 4_565 . . yes
O1 V1 O5 104.1(2) 4_565 . 2_655 yes
O2 V1 O3 113.1(1) . . . yes
O2 V1 O5 114.3(1) . . 2_655 yes
O3 V1 O5 110.1(1) . . 2_655 yes
O2 V2 O4 110.4(1) . . 3_766 yes
O2 V2 O6 110.4(1) . . 1_655 yes
O2 V2 O7 109.9(1) . . 4_665 yes
O4 V2 O6 109.2(1) 3_766 . 1_655 yes
O4 V2 O7 109.9(1) 3_766 . 4_665 yes
O6 V2 O7 106.9(1) 1_655 . 4_665 yes
MO1 O1 MO1 137.1(2) . . 4_564 yes
MO1 O1 V1 0.70(5) . . . yes
MO1 O1 V1 138.7(2) . . 4_564 yes
MO1 O1 O2 38.3(1) . . . yes
MO1 O1 O2 132.6(2) . . 4_564 yes
MO1 O1 O5 36.5(1) . . 2_655 yes
MO1 O1 O5 102.3(2) . . 3_665 yes
MO1 O1 V1 137.4(2) 4_564 . . yes
MO1 O1 V1 1.9(1) 4_564 . 4_564 yes
MO1 O1 O2 123.0(2) 4_564 . . yes
MO1 O1 O2 37.7(1) 4_564 . 4_564 yes
MO1 O1 O5 161.1(2) 4_564 . 2_655 yes
MO1 O1 O5 36.3(1) 4_564 . 3_665 yes
V1 O1 V1 139.0(2) . . 4_564 yes
V1 O1 O2 37.7(1) . . . yes
V1 O1 O2 132.2(2) . . 4_564 yes
V1 O1 O5 36.5(1) . . 2_655 yes
V1 O1 O5 102.8(1) . . 3_665 yes
V1 O1 O2 124.9(2) 4_564 . . yes
V1 O1 O2 38.3(1) 4_564 . 4_564 yes
V1 O1 O5 161.1(2) 4_564 . 2_655 yes
V1 O1 O5 37.5(1) 4_564 . 3_665 yes
O2 O1 O2 98.3(1) . . 4_564 yes
O2 O1 O5 64.2(1) . . 2_655 yes
O2 O1 O5 104.9(2) . . 3_665 yes
O2 O1 O5 159.7(2) 4_564 . 2_655 yes
O2 O1 O5 64.4(1) 4_564 . 3_665 yes
O5 O1 O5 127.8(2) 2_655 . 3_665 yes
MO1 O2 V1 31.5(1) . . . yes
MO1 O2 V2 150.7(2) . . . yes
MO1 O2 O1 37.8(1) . . . yes
MO1 O2 O1 68.8(1) . . 4_565 yes
MO1 O2 O4 173.3(2) . . 3_766 yes
MO1 O2 O6 123.3(1) . . 1_655 yes
V1 O2 V2 177.8(2) . . . yes
V1 O2 O1 69.3(1) . . . yes
V1 O2 O1 37.3(1) . . 4_565 yes
V1 O2 O4 144.3(2) . . 3_766 yes
V1 O2 O6 147.9(2) . . 1_655 yes
V2 O2 O1 112.9(2) . . . yes
V2 O2 O1 140.5(2) . . 4_565 yes
V2 O2 O4 33.5(1) . . 3_766 yes
V2 O2 O6 33.5(1) . . 1_655 yes
O1 O2 O1 106.5(1) . . 4_565 yes
O1 O2 O4 145.6(1) . . 3_766 yes
O1 O2 O6 89.6(1) . . 1_655 yes
O1 O2 O4 107.7(1) 4_565 . 3_766 yes
O1 O2 O6 153.7(2) 4_565 . 1_655 yes
O4 O2 O6 57.4(1) 3_766 . 1_655 yes
MO1 O3 FE1 158.1(2) . . . yes
MO1 O3 V1 32.8(1) . . . yes
MO1 O3 O4 149.5(1) . . . yes
MO1 O3 O5 34.7(1) . . 2_655 yes
FE1 O3 V1 151.0(2) . . . yes
FE1 O3 O4 45.6(1) . . . yes
FE1 O3 O5 129.3(1) . . 2_655 yes
V1 O3 O4 116.7(1) . . . yes
V1 O3 O5 35.2(1) . . 2_655 yes
O4 O3 O5 127.5(1) . . 2_655 yes
FE1 O4 V2 166.1(2) . . 3_766 yes
FE1 O4 O2 130.0(1) . . 3_766 yes
FE1 O4 O3 46.4(1) . . . yes
FE1 O4 O5 45.1(1) . . . yes
FE1 O4 O6 149.9(1) . . 3_666 yes
FE1 O4 O7 148.8(1) . . 2_645 yes
V2 O4 O2 36.1(1) 3_766 . 3_766 yes
V2 O4 O3 122.5(1) 3_766 . . yes
V2 O4 O5 144.7(2) 3_766 . . yes
V2 O4 O6 35.4(1) 3_766 . 3_666 yes
V2 O4 O7 36.3(1) 3_766 . 2_645 yes
O2 O4 O3 91.2(1) 3_766 . . yes
O2 O4 O5 151.1(1) 3_766 . . yes
O2 O4 O6 61.3(1) 3_766 . 3_666 yes
O2 O4 O7 62.0(1) 3_766 . 2_645 yes
O3 O4 O5 91.6(1) . . . yes
O3 O4 O6 114.8(1) . . 3_666 yes
O3 O4 O7 152.4(1) . . 2_645 yes
O5 O4 O6 140.8(1) . . 3_666 yes
O5 O4 O7 108.6(1) . . 2_645 yes
O6 O4 O7 59.9(1) 3_666 . 2_645 yes
MO1 O5 FE1 133.1(1) 2_645 . . yes
MO1 O5 V1 33.0(1) 2_645 . 2_645 yes
MO1 O5 O1 38.1(1) 2_645 . 2_645 yes
MO1 O5 O1 71.3(1) 2_645 . 3_665 yes
MO1 O5 O3 35.4(1) 2_645 . 2_645 yes
MO1 O5 O4 88.9(1) 2_645 . . yes
MO1 O5 O6 116.3(1) 2_645 . . yes
FE1 O5 V1 145.1(2) . . 2_645 yes
FE1 O5 O1 105.6(1) . . 2_645 yes
FE1 O5 O1 132.5(1) . . 3_665 yes
FE1 O5 O3 111.9(1) . . 2_645 yes
FE1 O5 O4 44.4(1) . . . yes
FE1 O5 O6 46.2(1) . . . yes
V1 O5 O1 71.1(1) 2_645 . 2_645 yes
V1 O5 O1 38.3(1) 2_645 . 3_665 yes
V1 O5 O3 34.8(1) 2_645 . 2_645 yes
V1 O5 O4 106.2(1) 2_645 . . yes
V1 O5 O6 149.3(1) 2_645 . . yes
O1 O5 O1 109.2(1) 2_645 . 3_665 yes
O1 O5 O3 61.7(1) 2_645 . 2_645 yes
O1 O5 O4 70.7(1) 2_645 . . yes
O1 O5 O6 78.2(1) 2_645 . . yes
O1 O5 O3 61.5(1) 3_665 . 2_645 yes
O1 O5 O4 123.0(1) 3_665 . . yes
O1 O5 O6 171.2(1) 3_665 . . yes
O3 O5 O4 71.6(1) 2_645 . . yes
O3 O5 O6 127.2(1) 2_645 . . yes
O4 O5 O6 63.2(1) . . . yes
FE1 O6 V2 145.8(2) . . 1_455 yes
FE1 O6 O2 154.5(1) . . 1_455 yes
FE1 O6 O4 111.0(1) . . 3_666 yes
FE1 O6 O5 46.0(1) . . . yes
FE1 O6 O7 46.0(1) . . . yes
FE1 O6 O7 138.1(1) . . 4_565 yes
V2 O6 O2 36.1(1) 1_455 . 1_455 yes
V2 O6 O4 35.4(1) 1_455 . 3_666 yes
V2 O6 O5 137.7(1) 1_455 . . yes
V2 O6 O7 159.5(1) 1_455 . . yes
V2 O6 O7 37.9(1) 1_455 . 4_565 yes
O2 O6 O4 61.3(1) 1_455 . 3_666 yes
O2 O6 O5 112.7(1) 1_455 . . yes
O2 O6 O7 146.1(1) 1_455 . . yes
O2 O6 O7 62.6(1) 1_455 . 4_565 yes
O4 O6 O5 115.5(1) 3_666 . . yes
O4 O6 O7 152.5(1) 3_666 . . yes
O4 O6 O7 61.8(1) 3_666 . 4_565 yes
O5 O6 O7 62.5(1) . . . yes
O5 O6 O7 175.2(1) . . 4_565 yes
O7 O6 O7 121.9(1) . . 4_565 yes
FE1 O7 FE1 100.9(1) . . 3_665 yes
FE1 O7 V2 123.0(1) . . 4_464 yes
FE1 O7 O4 97.3(1) . . 2_655 yes
FE1 O7 O6 45.0(1) . . . yes
FE1 O7 O6 155.5(1) . . 4_564 yes
FE1 O7 O7 50.3(1) . . 3_665 yes
FE1 O7 V2 134.9(1) 3_665 . 4_464 yes
FE1 O7 O4 140.9(1) 3_665 . 2_655 yes
FE1 O7 O6 145.8(1) 3_665 . . yes
FE1 O7 O6 99.7(1) 3_665 . 4_564 yes
FE1 O7 O7 50.6(1) 3_665 . 3_665 yes
V2 O7 O4 33.8(1) 4_464 . 2_655 yes
V2 O7 O6 78.9(1) 4_464 . . yes
V2 O7 O6 35.2(1) 4_464 . 4_564 yes
V2 O7 O7 168.7(2) 4_464 . 3_665 yes
O4 O7 O6 62.0(1) 2_655 . . yes
O4 O7 O6 58.2(1) 2_655 . 4_564 yes
O4 O7 O7 135.0(2) 2_655 . 3_665 yes
O6 O7 O6 113.9(1) . . 4_564 yes
O6 O7 O7 95.3(1) . . 3_665 yes
O6 O7 O7 148.0(2) 4_564 . 3_665 yes

loop_
_geom_bond_atom_site_label_1
_geom_bond_atom_site_label_2
_geom_bond_distance
_geom_bond_site_symmetry_1
_geom_bond_site_symmetry_2
_geom_bond_publ_flag
MO1 V1 0.968(1) . . yes
MO1 O1 1.758(4) . . yes
MO1 O1 2.711(4) . 4_565 yes
MO1 O2 1.779(3) . . yes
MO1 O3 1.725(3) . . yes
MO1 O5 1.694(3) . 2_655 yes
FE1 O3 1.993(3) . . yes
FE1 O4 1.965(3) . . yes
FE1 O5 1.990(3) . . yes
FE1 O6 1.994(2) . . yes
FE1 O7 2.026(2) . . yes
FE1 O7 2.016(2) . 3_665 yes
V1 O1 2.726(4) . . yes
V1 O1 1.745(4) . 4_565 yes
V1 O2 1.783(3) . . yes
V1 O3 1.699(3) . . yes
V1 O5 1.715(3) . 2_655 yes
V2 O2 1.771(3) . . yes
V2 O4 1.659(3) . 3_766 yes
V2 O6 1.660(2) . 1_655 yes
V2 O7 1.768(3) . 4_665 yes
O1 O2 2.784(5) . . yes
O1 O2 2.787(5) . 4_564 yes
O1 O5 2.746(5) . 2_655 yes
O1 O5 2.730(5) . 3_665 yes
O2 O4 2.817(4) . 3_766 yes
O2 O6 2.818(4) . 1_655 yes
O3 O4 2.748(4) . . yes
O3 O5 2.798(4) . 2_655 yes
O4 O5 2.807(4) . . yes
O4 O6 2.706(3) . 3_666 yes
O4 O7 2.806(4) . 2_645 yes
O5 O6 2.761(4) . . yes
O6 O7 2.818(3) . . yes
O6 O7 2.755(3) . 4_565 yes
O7 O7 2.575(5) . 3_665 yes

loop_
_geom_contact_atom_site_label_1
_geom_contact_atom_site_label_2
_geom_contact_distance
_geom_contact_site_symmetry_1
_geom_contact_site_symmetry_2
_geom_contact_publ_flag
MO1 V1 3.278(1) . 4_564 no
FE1 V2 3.336(1) . 4_464 no
FE1 V2 3.494(1) . 1_455 no
FE1 V2 3.495(1) . 2_745 no
FE1 V1 3.536(1) . 2_645 no
V2 O4 3.598(3) . 2_755 no
O1 O2 2.787(5) . 4_564 no
O1 O3 2.826(5) . 4_564 no
O4 O6 2.706(3) . 3_666 no
O4 O7 2.806(4) . 2_645 no
O4 O6 2.897(4) . 2_645 no
O4 O4 3.241(5) . 3_666 no
